data_7022113
loop_
_publ_author_name
'Vignesh Babu, Heeralal'
'Muralidharan, Krishnamurthi'

_publ_section_title
;
 Zn(II), Cd(II) and Cu(II) complexes of
 2,5-bis{N-(2,6-diisopropylphenyl)iminomethyl}pyrrole: synthesis,
 structures and their high catalytic activity for efficient cyclic
 carbonate synthesis.
;
_journal_issue 4
_journal_name_full 'Dalton transactions (Cambridge, England : 2003)'
_journal_page_first 1238
_journal_page_last 1248
_journal_paper_doi 10.1039/c2dt31755a
_journal_volume 42
_journal_year 2013
_chemical_formula_moiety 'C61 H80 Cd N6 O'
_chemical_formula_sum 'C61 H80 Cd N6 O'
_chemical_formula_weight 1025.71
_chemical_name_systematic
;
?
;
_space_group_IT_number 62
_symmetry_cell_setting orthorhombic
_symmetry_space_group_name_Hall '-P 2ac 2n'
_symmetry_space_group_name_H-M 'P n m a'
_atom_sites_solution_hydrogens geom
_atom_sites_solution_primary direct
_atom_sites_solution_secondary difmap
_audit_creation_method SHELXL-97
_cell_angle_alpha 90.00
_cell_angle_beta 90.00
_cell_angle_gamma 90.00
_cell_formula_units_Z 4
_cell_length_a 19.145
_cell_length_b 21.378
_cell_length_c 14.170
_cell_measurement_reflns_used 6753
_cell_measurement_temperature 100(2)
_cell_measurement_theta_max 24.96
_cell_measurement_theta_min 2.57
_cell_volume 5799.523
_computing_cell_refinement 'Bruker SMART'
_computing_data_collection 'Bruker SMART'
_computing_data_reduction 'Bruker SAINT'
_computing_molecular_graphics 'Bruker SHELXTL'
_computing_publication_material 'Bruker SHELXTL'
_computing_structure_refinement 'SHELXL-97 (Sheldrick, 1997)'
_computing_structure_solution 'SHELXS-97 (Sheldrick, 1990)'
_diffrn_ambient_temperature 100(2)
_diffrn_measured_fraction_theta_full 0.999
_diffrn_measured_fraction_theta_max 0.999
_diffrn_measurement_device_type 'CCD area detector'
_diffrn_measurement_method 'phi and omega scans'
_diffrn_radiation_monochromator graphite
_diffrn_radiation_source 'fine-focus sealed tube'
_diffrn_radiation_type MoK\a
_diffrn_radiation_wavelength 0.71073
_diffrn_reflns_av_R_equivalents 0.0534
_diffrn_reflns_av_sigmaI/netI 0.0266
_diffrn_reflns_limit_h_max 22
_diffrn_reflns_limit_h_min -22
_diffrn_reflns_limit_k_max 25
_diffrn_reflns_limit_k_min -25
_diffrn_reflns_limit_l_max 16
_diffrn_reflns_limit_l_min -16
_diffrn_reflns_number 54127
_diffrn_reflns_theta_full 25.07
_diffrn_reflns_theta_max 25.07
_diffrn_reflns_theta_min 1.72
_exptl_absorpt_coefficient_mu 0.419
_exptl_absorpt_correction_T_max 0.9436
_exptl_absorpt_correction_T_min 0.9134
_exptl_absorpt_correction_type empirical
_exptl_absorpt_process_details brukarsadbas
_exptl_crystal_colour yellow
_exptl_crystal_density_diffrn 1.175
_exptl_crystal_density_method 'not measured'
_exptl_crystal_description block
_exptl_crystal_F_000 2176
_exptl_crystal_size_max 0.22
_exptl_crystal_size_mid 0.18
_exptl_crystal_size_min 0.14
_refine_diff_density_max 0.583
_refine_diff_density_min -0.459
_refine_diff_density_rms 0.064
_refine_ls_extinction_method none
_refine_ls_goodness_of_fit_ref 1.161
_refine_ls_hydrogen_treatment mixed
_refine_ls_matrix_type full
_refine_ls_number_parameters 366
_refine_ls_number_reflns 5296
_refine_ls_number_restraints 0
_refine_ls_restrained_S_all 1.161
_refine_ls_R_factor_all 0.0472
_refine_ls_R_factor_gt 0.0440
_refine_ls_shift/su_max 0.000
_refine_ls_shift/su_mean 0.000
_refine_ls_structure_factor_coef Fsqd
_refine_ls_weighting_details 'calc w=1/[\s^2^(Fo^2^)+(0.0349P)^2^+7.9780P] where P=(Fo^2^+2Fc^2^)/3'
_refine_ls_weighting_scheme calc
_refine_ls_wR_factor_gt 0.0984
_refine_ls_wR_factor_ref 0.1003
_reflns_number_gt 5024
_reflns_number_total 5296
_reflns_threshold_expression >2sigma(I)
_cod_data_source_file c2dt31755a.txt
_cod_data_source_block hh
_cod_depositor_comments
;
The following automatic conversions were performed:

'_symmetry_cell_setting' value 'Orthorhombic' changed to
'orthorhombic' according to
/home/saulius/struct/CIF-dictionaries/cif_core.dic dictionary named
'cif_core.dic' version 2.4.2 from 2011-04-26.

Automatic conversion script
Id: cif_fix_values 1891 2012-01-12 08:04:46Z andrius 
;
_cod_original_cell_volume 5799.7
_cod_original_sg_symbol_H-M 'Pnma '
_cod_database_code 7022113

loop_
_symmetry_equiv_pos_as_xyz
'x, y, z'
'-x+1/2, -y, z+1/2'
'x+1/2, -y+1/2, -z+1/2'
'-x, y+1/2, -z'
'-x, -y, -z'
'x-1/2, y, -z-1/2'
'-x-1/2, y-1/2, z-1/2'
'x, -y-1/2, z'

loop_
_atom_site_label
_atom_site_type_symbol
_atom_site_fract_x
_atom_site_fract_y
_atom_site_fract_z
_atom_site_U_iso_or_equiv
_atom_site_adp_type
_atom_site_occupancy
_atom_site_symmetry_multiplicity
_atom_site_calc_flag
_atom_site_refinement_flags
C4 C 0.30495(17) 0.2500 -0.1474(2) 0.0193(8) Uani 1 2 d S
C5 C 0.31207(19) 0.2500 0.0164(2) 0.0207(8) Uani 1 2 d S
H5 H 0.3601 0.2500 0.0066 0.025 Uiso 1 2 calc SR
C9 C 0.20919(19) 0.2500 0.2229(2) 0.0222(8) Uani 1 2 d S
C29 C -0.05204(13) 0.21757(13) 0.09361(19) 0.0262(6) Uani 1 1 d .
H29 H -0.0875 0.1915 0.1153 0.031 Uiso 1 1 calc R
C21 C 0.18540(14) 0.04637(12) 0.02925(18) 0.0231(6) Uani 1 1 d .
C26 C 0.12777(14) 0.07133(12) -0.02029(18) 0.0218(5) Uani 1 1 d .
C1 C 0.37950(19) 0.2500 -0.3148(3) 0.0246(8) Uani 1 2 d S
H1 H 0.4065 0.2500 -0.3693 0.029 Uiso 1 2 calc SR
C22 C 0.20750(15) -0.01338(13) 0.0052(2) 0.0288(6) Uani 1 1 d .
H22 H 0.2445 -0.0312 0.0381 0.035 Uiso 1 1 calc R
C11 C 0.07967(18) 0.2500 0.4176(2) 0.0252(8) Uani 1 2 d S
C27 C 0.04202(13) 0.13860(13) 0.03604(18) 0.0226(6) Uani 1 1 d .
H27 H 0.0156 0.1029 0.0477 0.027 Uiso 1 1 calc R
C2 C 0.35931(13) 0.19428(13) -0.27397(18) 0.0244(6) Uani 1 1 d .
H2 H 0.3717 0.1568 -0.3027 0.029 Uiso 1 1 calc R
C30 C 0.21950(14) 0.08360(13) 0.1080(2) 0.0259(6) Uani 1 1 d .
C15 C 0.29636(14) 0.13092(13) -0.1502(2) 0.0273(6) Uani 1 1 d .
C23 C 0.17614(15) -0.04690(14) -0.0661(2) 0.0307(6) Uani 1 1 d .
H23 H 0.1918 -0.0869 -0.0807 0.037 Uiso 1 1 calc R
C12 C 0.05507(14) 0.19309(14) 0.45332(19) 0.0278(6) Uani 1 1 d .
C28 C 0.01209(13) 0.19899(12) 0.05442(17) 0.0211(5) Uani 1 1 d .
C6 C 0.28663(18) 0.2500 0.1108(3) 0.0216(8) Uani 1 2 d S
C24 C 0.12132(15) -0.02093(13) -0.1159(2) 0.0289(6) Uani 1 1 d .
H24 H 0.1006 -0.0437 -0.1643 0.035 Uiso 1 1 calc R
C14 C -0.01326(19) 0.2500 0.5681(3) 0.0283(9) Uani 1 2 d S
H14 H -0.0425 0.2500 0.6205 0.034 Uiso 1 2 calc SR
C31 C 0.29408(15) 0.06352(15) 0.1318(2) 0.0341(7) Uani 1 1 d .
H31A H 0.2932 0.0231 0.1613 0.051 Uiso 1 1 calc R
H31B H 0.3146 0.0934 0.1741 0.051 Uiso 1 1 calc R
H31C H 0.3212 0.0615 0.0749 0.051 Uiso 1 1 calc R
C10 C 0.14185(19) 0.2500 0.2694(2) 0.0218(8) Uani 1 2 d S
H10 H 0.1009 0.2500 0.2340 0.026 Uiso 1 2 calc SR
C7 C 0.3242(2) 0.2500 0.1952(3) 0.0367(11) Uani 1 2 d S
H7 H 0.3725 0.2500 0.2021 0.044 Uiso 1 2 calc SR
C25 C 0.09640(13) 0.03863(13) -0.09514(18) 0.0237(6) Uani 1 1 d .
C33 C 0.03801(14) 0.06649(13) -0.15485(19) 0.0259(6) Uani 1 1 d .
C13 C 0.00859(14) 0.19456(14) 0.52897(19) 0.0297(6) Uani 1 1 d .
H13 H -0.0080 0.1571 0.5536 0.036 Uiso 1 1 calc R
C8 C 0.2751(2) 0.2500 0.2661(3) 0.0388(11) Uani 1 2 d S
H8 H 0.2840 0.2500 0.3306 0.047 Uiso 1 2 calc SR
C35 C -0.03117(15) 0.03238(15) -0.1381(2) 0.0329(7) Uani 1 1 d .
H35A H -0.0263 -0.0108 -0.1558 0.049 Uiso 1 1 calc R
H35B H -0.0672 0.0514 -0.1755 0.049 Uiso 1 1 calc R
H35C H -0.0434 0.0350 -0.0726 0.049 Uiso 1 1 calc R
C34 C 0.05643(16) 0.06606(16) -0.2601(2) 0.0372(7) Uani 1 1 d .
H34A H 0.0991 0.0888 -0.2699 0.056 Uiso 1 1 calc R
H34B H 0.0195 0.0855 -0.2953 0.056 Uiso 1 1 calc R
H34C H 0.0623 0.0237 -0.2811 0.056 Uiso 1 1 calc R
C18 C 0.0756(2) 0.13129(17) 0.4098(3) 0.0452(8) Uani 1 1 d .
C17 C 0.25470(18) 0.09436(15) -0.2225(2) 0.0435(8) Uani 1 1 d .
H17A H 0.2848 0.0821 -0.2734 0.065 Uiso 1 1 calc R
H17B H 0.2177 0.1201 -0.2466 0.065 Uiso 1 1 calc R
H17C H 0.2353 0.0578 -0.1933 0.065 Uiso 1 1 calc R
C16 C 0.35630(17) 0.09160(16) -0.1141(2) 0.0442(8) Uani 1 1 d .
H16A H 0.3388 0.0519 -0.0928 0.066 Uiso 1 1 calc R
H16B H 0.3787 0.1128 -0.0626 0.066 Uiso 1 1 calc R
H16C H 0.3894 0.0851 -0.1640 0.066 Uiso 1 1 calc R
C32 C 0.17582(15) 0.08199(15) 0.1983(2) 0.0324(7) Uani 1 1 d .
H32A H 0.1303 0.0990 0.1858 0.049 Uiso 1 1 calc R
H32B H 0.1984 0.1064 0.2463 0.049 Uiso 1 1 calc R
H32C H 0.1713 0.0395 0.2195 0.049 Uiso 1 1 calc R
C36 C 0.0637(2) 0.2500 -0.2075(3) 0.0400(11) Uani 1 2 d S
H36A H 0.0605 0.2224 -0.2608 0.060 Uiso 0.50 1 calc PR
H36B H 0.0511 0.2916 -0.2266 0.060 Uiso 0.50 1 calc PR
H36C H 0.0325 0.2360 -0.1589 0.060 Uiso 0.50 1 calc PR
C20 C 0.0844(4) 0.0789(2) 0.4807(4) 0.121(3) Uani 1 1 d .
H20A H 0.1172 0.0914 0.5283 0.182 Uiso 1 1 calc R
H20B H 0.1014 0.0422 0.4491 0.182 Uiso 1 1 calc R
H20C H 0.0402 0.0699 0.5095 0.182 Uiso 1 1 calc R
C19 C 0.0210(2) 0.1128(2) 0.3367(3) 0.0772(15) Uani 1 1 d .
H19A H -0.0235 0.1078 0.3670 0.116 Uiso 1 1 calc R
H19B H 0.0344 0.0740 0.3076 0.116 Uiso 1 1 calc R
H19C H 0.0178 0.1448 0.2894 0.116 Uiso 1 1 calc R
Cd1 Cd 0.157345(13) 0.2500 -0.011053(18) 0.02628(11) Uani 1 2 d S
N2 N 0.21665(15) 0.2500 0.1278(2) 0.0183(6) Uani 1 2 d S
N1 N 0.27139(15) 0.2500 -0.0563(2) 0.0185(6) Uani 1 2 d S
N5 N 0.10431(11) 0.13259(10) 0.00387(14) 0.0211(5) Uani 1 1 d .
N4 N 0.04950(15) 0.2500 0.0311(2) 0.0190(6) Uani 1 2 d S
N3 N 0.13921(17) 0.2500 0.3586(2) 0.0348(9) Uani 1 2 d S
C3 C 0.32065(13) 0.19298(12) -0.19038(18) 0.0219(6) Uani 1 1 d .
O1 O 0.13315(17) 0.2500 -0.1726(2) 0.0525(11) Uani 1 2 d S
H18 H 0.116(2) 0.1356(17) 0.383(3) 0.051(11) Uiso 1 1 d .
H30 H 0.2192(14) 0.1266(14) 0.0882(19) 0.023(7) Uiso 1 1 d .
H15 H 0.2681(16) 0.1384(15) -0.099(2) 0.035(8) Uiso 1 1 d .
H33 H 0.0315(14) 0.1105(13) -0.1382(19) 0.020(7) Uiso 1 1 d .
H37 H 0.152(3) 0.2500 -0.210(4) 0.046(18) Uiso 1 2 d S

loop_
_atom_site_aniso_label
_atom_site_aniso_U_11
_atom_site_aniso_U_22
_atom_site_aniso_U_33
_atom_site_aniso_U_23
_atom_site_aniso_U_13
_atom_site_aniso_U_12
C4 0.0076(16) 0.033(2) 0.0175(17) 0.000 -0.0003(13) 0.000
C5 0.0161(17) 0.0263(19) 0.0196(18) 0.000 0.0010(14) 0.000
C9 0.0194(18) 0.029(2) 0.0178(18) 0.000 0.0000(14) 0.000
C29 0.0177(13) 0.0311(14) 0.0298(14) 0.0018(12) 0.0061(11) -0.0042(11)
C21 0.0204(13) 0.0246(14) 0.0243(13) 0.0040(11) 0.0035(11) -0.0024(11)
C26 0.0209(13) 0.0205(13) 0.0240(13) 0.0036(11) 0.0044(11) -0.0025(11)
C1 0.0180(18) 0.037(2) 0.0184(18) 0.000 0.0037(15) 0.000
C22 0.0246(14) 0.0307(15) 0.0312(15) 0.0064(12) -0.0009(12) 0.0032(12)
C11 0.0149(18) 0.047(2) 0.0141(17) 0.000 -0.0005(14) 0.000
C27 0.0200(13) 0.0260(14) 0.0217(13) 0.0039(11) -0.0003(10) -0.0027(11)
C2 0.0204(13) 0.0301(15) 0.0228(14) -0.0074(11) 0.0027(10) 0.0002(11)
C30 0.0243(14) 0.0245(15) 0.0290(15) 0.0025(12) -0.0026(11) 0.0007(11)
C15 0.0261(14) 0.0287(15) 0.0272(14) -0.0053(12) 0.0093(12) -0.0049(12)
C23 0.0310(15) 0.0250(15) 0.0361(16) -0.0026(12) 0.0044(13) 0.0046(12)
C12 0.0242(14) 0.0357(16) 0.0234(14) -0.0012(12) -0.0012(11) 0.0034(12)
C28 0.0187(13) 0.0257(14) 0.0188(12) 0.0004(10) -0.0006(10) -0.0021(11)
C6 0.0152(17) 0.0258(19) 0.0238(19) 0.000 -0.0001(15) 0.000
C24 0.0295(15) 0.0291(15) 0.0281(14) -0.0027(12) 0.0007(12) -0.0043(12)
C14 0.0156(18) 0.051(3) 0.0181(18) 0.000 -0.0017(15) 0.000
C31 0.0268(15) 0.0420(18) 0.0335(16) 0.0003(14) -0.0040(12) -0.0017(13)
C10 0.0180(18) 0.029(2) 0.0188(19) 0.000 -0.0008(14) 0.000
C7 0.0179(19) 0.070(3) 0.022(2) 0.000 -0.0019(16) 0.000
C25 0.0211(13) 0.0259(14) 0.0240(13) 0.0023(11) 0.0029(11) -0.0033(11)
C33 0.0261(14) 0.0261(15) 0.0256(14) 0.0014(12) -0.0012(11) -0.0010(12)
C13 0.0224(14) 0.0407(17) 0.0262(14) 0.0067(12) 0.0009(11) -0.0018(12)
C8 0.022(2) 0.077(3) 0.018(2) 0.000 -0.0012(16) 0.000
C35 0.0284(15) 0.0382(17) 0.0321(15) 0.0033(13) -0.0040(12) -0.0030(13)
C34 0.0358(17) 0.0491(19) 0.0268(15) 0.0038(14) -0.0026(13) -0.0035(15)
C18 0.046(2) 0.042(2) 0.048(2) -0.0052(16) 0.0146(17) 0.0036(16)
C17 0.0440(19) 0.0368(18) 0.050(2) 0.0036(15) -0.0091(16) -0.0172(15)
C16 0.0388(18) 0.046(2) 0.0473(19) 0.0208(16) 0.0004(15) -0.0072(15)
C32 0.0298(15) 0.0394(17) 0.0281(15) -0.0024(13) -0.0025(12) -0.0004(13)
C36 0.027(2) 0.068(3) 0.025(2) 0.000 -0.0059(18) 0.000
C20 0.210(8) 0.064(3) 0.089(4) 0.008(3) 0.045(4) 0.071(4)
C19 0.066(3) 0.080(3) 0.085(3) -0.048(3) 0.027(2) -0.025(2)
Cd1 0.01253(15) 0.0511(2) 0.01520(15) 0.000 0.00051(10) 0.000
N2 0.0159(15) 0.0213(15) 0.0176(15) 0.000 -0.0004(12) 0.000
N1 0.0140(14) 0.0233(16) 0.0183(15) 0.000 0.0032(12) 0.000
N5 0.0199(11) 0.0234(11) 0.0201(11) 0.0016(9) -0.0015(9) -0.0006(9)
N4 0.0169(15) 0.0237(16) 0.0163(14) 0.000 -0.0009(12) 0.000
N3 0.0199(17) 0.065(3) 0.0192(17) 0.000 0.0028(13) 0.000
C3 0.0150(12) 0.0284(14) 0.0224(13) -0.0031(11) -0.0001(10) -0.0029(11)
O1 0.0190(16) 0.120(4) 0.0188(16) 0.000 0.0014(14) 0.000

loop_
_atom_type_symbol
_atom_type_description
_atom_type_scat_dispersion_real
_atom_type_scat_dispersion_imag
_atom_type_scat_source
C C 0.0033 0.0016 'International Tables Vol C Tables 4.2.6.8 and 6.1.1.4'
H H 0.0000 0.0000 'International Tables Vol C Tables 4.2.6.8 and 6.1.1.4'
N N 0.0061 0.0033 'International Tables Vol C Tables 4.2.6.8 and 6.1.1.4'
O O 0.0106 0.0060 'International Tables Vol C Tables 4.2.6.8 and 6.1.1.4'
Cd Cd -0.8075 1.2024 'International Tables Vol C Tables 4.2.6.8 and 6.1.1.4'

loop_
_geom_angle_atom_site_label_1
_geom_angle_atom_site_label_2
_geom_angle_atom_site_label_3
_geom_angle
_geom_angle_site_symmetry_1
_geom_angle_site_symmetry_3
C3 C4 C3 121.7(3) . 8_565
C3 C4 N1 119.13(16) . .
C3 C4 N1 119.13(16) 8_565 .
N1 C5 C6 122.9(3) . .
N1 C5 H5 118.6 . .
C6 C5 H5 118.6 . .
N2 C9 C8 109.8(3) . .
N2 C9 C10 123.1(3) . .
C8 C9 C10 127.1(3) . .
C29 C29 C28 106.42(16) 8_565 .
C29 C29 H29 126.8 8_565 .
C28 C29 H29 126.8 . .
C22 C21 C26 117.6(2) . .
C22 C21 C30 122.1(2) . .
C26 C21 C30 120.2(2) . .
C25 C26 C21 121.4(2) . .
C25 C26 N5 120.2(2) . .
C21 C26 N5 118.3(2) . .
C2 C1 C2 119.4(3) 8_565 .
C2 C1 H1 120.3 8_565 .
C2 C1 H1 120.3 . .
C23 C22 C21 121.8(3) . .
C23 C22 H22 119.1 . .
C21 C22 H22 119.1 . .
C12 C11 C12 120.8(3) . 8_565
C12 C11 N3 119.03(17) . .
C12 C11 N3 119.03(17) 8_565 .
N5 C27 C28 121.7(2) . .
N5 C27 H27 119.2 . .
C28 C27 H27 119.2 . .
C1 C2 C3 121.4(3) . .
C1 C2 H2 119.3 . .
C3 C2 H2 119.3 . .
C21 C30 C31 114.6(2) . .
C21 C30 C32 111.6(2) . .
C31 C30 C32 108.6(2) . .
C21 C30 H30 106.6(17) . .
C31 C30 H30 109.7(17) . .
C32 C30 H30 105.3(17) . .
C16 C15 C17 110.0(3) . .
C16 C15 C3 112.4(2) . .
C17 C15 C3 111.0(2) . .
C16 C15 H15 106(2) . .
C17 C15 H15 108.3(19) . .
C3 C15 H15 109(2) . .
C22 C23 C24 119.8(3) . .
C22 C23 H23 120.1 . .
C24 C23 H23 120.1 . .
C13 C12 C11 118.3(3) . .
C13 C12 C18 120.0(3) . .
C11 C12 C18 121.7(3) . .
N4 C28 C29 109.5(2) . .
N4 C28 C27 118.1(2) . .
C29 C28 C27 132.4(2) . .
N2 C6 C7 110.9(3) . .
N2 C6 C5 120.2(3) . .
C7 C6 C5 129.0(3) . .
C23 C24 C25 121.3(3) . .
C23 C24 H24 119.3 . .
C25 C24 H24 119.3 . .
C13 C14 C13 119.2(4) 8_565 .
C13 C14 H14 120.4 8_565 .
C13 C14 H14 120.4 . .
C30 C31 H31A 109.5 . .
C30 C31 H31B 109.5 . .
H31A C31 H31B 109.5 . .
C30 C31 H31C 109.5 . .
H31A C31 H31C 109.5 . .
H31B C31 H31C 109.5 . .
N3 C10 C9 119.3(3) . .
N3 C10 H10 120.3 . .
C9 C10 H10 120.3 . .
C8 C7 C6 105.9(3) . .
C8 C7 H7 127.1 . .
C6 C7 H7 127.1 . .
C24 C25 C26 117.9(2) . .
C24 C25 C33 119.5(2) . .
C26 C25 C33 122.6(2) . .
C25 C33 C35 111.3(2) . .
C25 C33 C34 111.7(2) . .
C35 C33 C34 110.3(2) . .
C25 C33 H33 109.6(16) . .
C35 C33 H33 108.1(16) . .
C34 C33 H33 105.7(16) . .
C14 C13 C12 121.6(3) . .
C14 C13 H13 119.2 . .
C12 C13 H13 119.2 . .
C7 C8 C9 107.3(3) . .
C7 C8 H8 126.4 . .
C9 C8 H8 126.4 . .
C33 C35 H35A 109.5 . .
C33 C35 H35B 109.5 . .
H35A C35 H35B 109.5 . .
C33 C35 H35C 109.5 . .
H35A C35 H35C 109.5 . .
H35B C35 H35C 109.5 . .
C33 C34 H34A 109.5 . .
C33 C34 H34B 109.5 . .
H34A C34 H34B 109.5 . .
C33 C34 H34C 109.5 . .
H34A C34 H34C 109.5 . .
H34B C34 H34C 109.5 . .
C12 C18 C20 113.9(3) . .
C12 C18 C19 109.0(3) . .
C20 C18 C19 109.6(4) . .
C12 C18 H18 109(2) . .
C20 C18 H18 106(2) . .
C19 C18 H18 110(2) . .
C15 C17 H17A 109.5 . .
C15 C17 H17B 109.5 . .
H17A C17 H17B 109.5 . .
C15 C17 H17C 109.5 . .
H17A C17 H17C 109.5 . .
H17B C17 H17C 109.5 . .
C15 C16 H16A 109.5 . .
C15 C16 H16B 109.5 . .
H16A C16 H16B 109.5 . .
C15 C16 H16C 109.5 . .
H16A C16 H16C 109.5 . .
H16B C16 H16C 109.5 . .
C30 C32 H32A 109.5 . .
C30 C32 H32B 109.5 . .
H32A C32 H32B 109.5 . .
C30 C32 H32C 109.5 . .
H32A C32 H32C 109.5 . .
H32B C32 H32C 109.5 . .
O1 C36 H36A 109.5 . .
O1 C36 H36B 109.5 . .
H36A C36 H36B 109.5 . .
O1 C36 H36C 109.5 . .
H36A C36 H36C 109.5 . .
H36B C36 H36C 109.5 . .
C18 C20 H20A 109.5 . .
C18 C20 H20B 109.5 . .
H20A C20 H20B 109.5 . .
C18 C20 H20C 109.5 . .
H20A C20 H20C 109.5 . .
H20B C20 H20C 109.5 . .
C18 C19 H19A 109.5 . .
C18 C19 H19B 109.5 . .
H19A C19 H19B 109.5 . .
C18 C19 H19C 109.5 . .
H19A C19 H19C 109.5 . .
H19B C19 H19C 109.5 . .
N4 Cd1 N2 103.87(10) . .
N4 Cd1 N1 179.76(10) . .
N2 Cd1 N1 76.37(10) . .
N4 Cd1 O1 94.68(11) . .
N2 Cd1 O1 161.45(11) . .
N1 Cd1 O1 85.08(11) . .
C9 N2 C6 106.2(3) . .
C9 N2 Cd1 144.0(2) . .
C6 N2 Cd1 109.8(2) . .
C5 N1 C4 116.4(3) . .
C5 N1 Cd1 110.7(2) . .
C4 N1 Cd1 132.8(2) . .
C27 N5 C26 118.0(2) . .
C28 N4 C28 108.2(3) 8_565 .
C28 N4 Cd1 125.42(15) 8_565 .
C28 N4 Cd1 125.41(15) . .
C10 N3 C11 128.5(3) . .
C4 C3 C2 117.8(2) . .
C4 C3 C15 122.3(2) . .
C2 C3 C15 119.9(2) . .
C36 O1 Cd1 121.9(3) . .
C36 O1 H37 104(5) . .
Cd1 O1 H37 134(5) . .

loop_
_geom_bond_atom_site_label_1
_geom_bond_atom_site_label_2
_geom_bond_distance
_geom_bond_site_symmetry_2
C4 C3 1.396(3) .
C4 C3 1.396(3) 8_565
C4 N1 1.442(4) .
C5 N1 1.291(5) .
C5 C6 1.424(5) .
C5 H5 0.9300 .
C9 N2 1.356(5) .
C9 C8 1.402(5) .
C9 C10 1.447(5) .
C29 C29 1.387(6) 8_565
C29 C28 1.405(4) .
C29 H29 0.9300 .
C21 C22 1.388(4) .
C21 C26 1.412(4) .
C21 C30 1.518(4) .
C26 C25 1.405(4) .
C26 N5 1.426(3) .
C1 C2 1.379(3) 8_565
C1 C2 1.379(3) .
C1 H1 0.9300 .
C22 C23 1.376(4) .
C22 H22 0.9300 .
C11 C12 1.399(3) .
C11 C12 1.399(3) 8_565
C11 N3 1.413(5) .
C27 N5 1.283(3) .
C27 C28 1.436(4) .
C27 H27 0.9300 .
C2 C3 1.397(4) .
C2 H2 0.9300 .
C30 C31 1.529(4) .
C30 C32 1.529(4) .
C30 H30 0.96(3) .
C15 C16 1.512(4) .
C15 C17 1.516(4) .
C15 C3 1.517(4) .
C15 H15 0.92(3) .
C23 C24 1.381(4) .
C23 H23 0.9300 .
C12 C13 1.393(4) .
C12 C18 1.511(4) .
C28 N4 1.346(3) .
C6 N2 1.361(5) .
C6 C7 1.395(5) .
C24 C25 1.391(4) .
C24 H24 0.9300 .
C14 C13 1.374(4) 8_565
C14 C13 1.374(4) .
C14 H14 0.9300 .
C31 H31A 0.9600 .
C31 H31B 0.9600 .
C31 H31C 0.9600 .
C10 N3 1.266(5) .
C10 H10 0.9300 .
C7 C8 1.375(6) .
C7 H7 0.9300 .
C25 C33 1.523(4) .
C33 C35 1.531(4) .
C33 C34 1.533(4) .
C33 H33 0.98(3) .
C13 H13 0.9300 .
C8 H8 0.9300 .
C35 H35A 0.9600 .
C35 H35B 0.9600 .
C35 H35C 0.9600 .
C34 H34A 0.9600 .
C34 H34B 0.9600 .
C34 H34C 0.9600 .
C18 C20 1.513(6) .
C18 C19 1.524(6) .
C18 H18 0.87(4) .
C17 H17A 0.9600 .
C17 H17B 0.9600 .
C17 H17C 0.9600 .
C16 H16A 0.9600 .
C16 H16B 0.9600 .
C16 H16C 0.9600 .
C32 H32A 0.9600 .
C32 H32B 0.9600 .
C32 H32C 0.9600 .
C36 O1 1.419(5) .
C36 H36A 0.9600 .
C36 H36B 0.9600 .
C36 H36C 0.9600 .
C20 H20A 0.9600 .
C20 H20B 0.9600 .
C20 H20C 0.9600 .
C19 H19A 0.9600 .
C19 H19B 0.9600 .
C19 H19C 0.9600 .
Cd1 N4 2.149(3) .
Cd1 N2 2.271(3) .
Cd1 N1 2.275(3) .
Cd1 O1 2.336(3) .
N4 C28 1.346(3) 8_565
O1 H37 0.63(5) .
